data_1516010
loop_
_publ_author_name
'Zhang, Yan'
'Liu, Yun-Bao'
'Li, Yong'
'Ma, Shuang-Gang'
'Li, Li'
'Qu, Jing'
'Zhang, Dan'
'Chen, Xiao-Guang'
'Jiang, Jian-Dong'
'Yu, Shi-Shan'

_publ_section_title
;
 Sesquiterpenes and alkaloids from the roots of Alangium chinense.
;
_journal_issue 6
_journal_name_full 'Journal of natural products'
_journal_page_first 1058
_journal_page_last 1063
_journal_paper_doi 10.1021/np4000747
_journal_volume 76
_journal_year 2013
_chemical_absolute_configuration ad
_chemical_formula_sum 'C15 H21 O3'
_chemical_formula_weight 249.32
_chemical_name_systematic
; 
 ? 
;
_space_group_IT_number 19
_symmetry_cell_setting orthorhombic
_symmetry_space_group_name_Hall 'P 2ac 2ab'
_symmetry_space_group_name_H-M 'P 21 21 21'
_atom_sites_solution_hydrogens geom
_atom_sites_solution_primary direct
_atom_sites_solution_secondary difmap
_audit_creation_method SHELXL-97
_cell_angle_alpha 90.00
_cell_angle_beta 90.00
_cell_angle_gamma 90.00
_cell_formula_units_Z 4
_cell_length_a 9.003(3)
_cell_length_b 8.280(5)
_cell_length_c 18.182(5)
_cell_measurement_reflns_used 1737
_cell_measurement_temperature 298(2)
_cell_measurement_theta_max 72.26
_cell_measurement_theta_min 4.86
_cell_volume 1355.4(10)
_computing_cell_refinement 'CrystalClear (Rigaku Inc., 2008)'
_computing_data_collection 'CrystalClear (Rigaku Inc., 2008)'
_computing_data_reduction 'CrystalClear (Rigaku Inc., 2008)'
_computing_molecular_graphics ORTEPII(Johnson,1976)andPLUTON(Spek,1990)
_computing_publication_material 'SHELXL97(Sheldrick, 1997)'
_computing_structure_refinement 'SHELXL-97 (Sheldrick, 1997)'
_computing_structure_solution 'SHELXS-97 (Sheldrick, 1990)'
_diffrn_ambient_temperature 298(2)
_diffrn_detector_area_resol_mean 22.2222
_diffrn_measured_fraction_theta_full 0.979
_diffrn_measured_fraction_theta_max 0.980
_diffrn_measurement_device_type 'MicroMax 002+'
_diffrn_measurement_method \f\k
_diffrn_radiation_monochromator graphite
_diffrn_radiation_source 'fine-focus sealed tube'
_diffrn_radiation_type CuK\a
_diffrn_radiation_wavelength 1.54187
_diffrn_reflns_av_R_equivalents 0.0518
_diffrn_reflns_av_sigmaI/netI 0.0462
_diffrn_reflns_limit_h_max 11
_diffrn_reflns_limit_h_min -11
_diffrn_reflns_limit_k_max 8
_diffrn_reflns_limit_k_min -9
_diffrn_reflns_limit_l_max 22
_diffrn_reflns_limit_l_min -20
_diffrn_reflns_number 8000
_diffrn_reflns_theta_full 72.26
_diffrn_reflns_theta_max 72.26
_diffrn_reflns_theta_min 4.86
_diffrn_standards_decay_% 0
_diffrn_standards_interval_count 0
_diffrn_standards_interval_time 0
_diffrn_standards_number 0
_exptl_absorpt_coefficient_mu 0.671
_exptl_absorpt_correction_T_max 0.916
_exptl_absorpt_correction_T_min 0.844
_exptl_absorpt_correction_type multi-scan
_exptl_crystal_colour Colorless
_exptl_crystal_density_diffrn 1.222
_exptl_crystal_density_meas 1.222
_exptl_crystal_density_method 'not measured'
_exptl_crystal_description Prism
_exptl_crystal_F_000 540
_exptl_crystal_size_max 0.36
_exptl_crystal_size_mid 0.21
_exptl_crystal_size_min 0.13
_refine_diff_density_max 0.406
_refine_diff_density_min -0.236
_refine_diff_density_rms 0.050
_refine_ls_abs_structure_details 'Flack H D (1983), Acta Cryst. A39, 876-881'
_refine_ls_abs_structure_Flack 0.1(2)
_refine_ls_extinction_coef 0.032(3)
_refine_ls_extinction_expression Fc^*^=kFc[1+0.001xFc^2^\l^3^/sin(2\q)]^-1/4^
_refine_ls_extinction_method SHELXL
_refine_ls_goodness_of_fit_ref 1.058
_refine_ls_hydrogen_treatment mixed
_refine_ls_matrix_type full
_refine_ls_number_parameters 167
_refine_ls_number_reflns 2558
_refine_ls_number_restraints 1
_refine_ls_restrained_S_all 1.058
_refine_ls_R_factor_all 0.0516
_refine_ls_R_factor_gt 0.0455
_refine_ls_shift/su_max 0.000
_refine_ls_shift/su_mean 0.000
_refine_ls_structure_factor_coef Fsqd
_refine_ls_weighting_details 'calc w=1/[\s^2^(Fo^2^)+(0.0913P)^2^+0.0000P] where P=(Fo^2^+2Fc^2^)/3'
_refine_ls_weighting_scheme calc
_refine_ls_wR_factor_gt 0.1240
_refine_ls_wR_factor_ref 0.1321
_reflns_number_gt 2328
_reflns_number_total 2558
_reflns_threshold_expression >2sigma(I)
_cod_data_source_file np4000747_si_001.cif
_cod_data_source_block 5363
_cod_depositor_comments
;
The following automatic conversions were performed:

'_exptl_absorpt_correction_type' value 'Multi-scan' changed to
'multi-scan' according to
/usr/data/users/saulius/automatic-downloads/retrospective/ACS/lib/dictionaries/cif_core.dic
dictionary named 'cif_core.dic' version 2.4.2 from 2011-04-26.

Automatic conversion script
Id: cif_fix_values 2281 2013-09-26 08:29:07Z andrius 
;
_cod_database_code 1516010

loop_
_symmetry_equiv_pos_as_xyz
'x, y, z'
'-x+1/2, -y, z+1/2'
'x+1/2, -y+1/2, -z'
'-x, y+1/2, -z+1/2'

loop_
_atom_site_label
_atom_site_type_symbol
_atom_site_fract_x
_atom_site_fract_y
_atom_site_fract_z
_atom_site_U_iso_or_equiv
_atom_site_adp_type
_atom_site_occupancy
_atom_site_symmetry_multiplicity
_atom_site_calc_flag
_atom_site_refinement_flags
O1 O -0.38521(16) -0.03648(19) -0.83905(7) 0.0526(4) Uani 1 1 d .
O2 O -0.19279(14) 0.00380(17) -0.65725(7) 0.0475(4) Uani 1 1 d .
O3 O -0.36410(16) -0.36529(16) -0.60344(8) 0.0500(4) Uani 1 1 d D
H3A H -0.452(2) -0.412(4) -0.6242(15) 0.075 Uiso 1 1 d D
C1 C -0.64043(19) -0.1566(3) -0.61079(10) 0.0466(4) Uani 1 1 d .
H1A H -0.6419 -0.2629 -0.5871 0.056 Uiso 1 1 calc R
C2 C -0.6153(2) -0.0321(3) -0.55033(12) 0.0575(5) Uani 1 1 d .
H2B H -0.6986 -0.0345 -0.5165 0.069 Uiso 1 1 calc R
H2C H -0.6110 0.0748 -0.5720 0.069 Uiso 1 1 calc R
C3 C -0.4718(3) -0.0642(3) -0.50795(10) 0.0575(6) Uani 1 1 d .
H3B H -0.4684 -0.0656 -0.4568 0.069 Uiso 1 1 calc R
C4 C -0.3337(2) -0.0938(2) -0.55556(8) 0.0405(4) Uani 1 1 d .
H4A H -0.2641 -0.1547 -0.5248 0.049 Uiso 1 1 calc R
C5 C -0.36240(19) -0.1989(2) -0.62385(8) 0.0366(4) Uani 1 1 d .
C6 C -0.50683(17) -0.1537(2) -0.66098(9) 0.0368(4) Uani 1 1 d .
C7 C -0.51100(19) -0.1073(2) -0.73114(10) 0.0413(4) Uani 1 1 d .
H7A H -0.6020 -0.0767 -0.7510 0.050 Uiso 1 1 calc R
C8 C -0.3794(2) -0.1018(2) -0.77872(9) 0.0393(4) Uani 1 1 d .
C9 C -0.2428(2) -0.1880(2) -0.75213(9) 0.0425(4) Uani 1 1 d .
H9A H -0.2615 -0.3037 -0.7588 0.051 Uiso 1 1 calc R
C10 C -0.22451(18) -0.1608(2) -0.67010(9) 0.0401(4) Uani 1 1 d .
H10A H -0.1413 -0.2263 -0.6523 0.048 Uiso 1 1 calc R
C11 C -0.2461(2) 0.0531(2) -0.58508(9) 0.0422(4) Uani 1 1 d .
C12 C -0.7883(2) -0.1368(4) -0.64994(16) 0.0684(7) Uani 1 1 d .
H12A H -0.8674 -0.1400 -0.6146 0.103 Uiso 1 1 calc R
H12B H -0.8009 -0.2229 -0.6848 0.103 Uiso 1 1 calc R
H12C H -0.7899 -0.0351 -0.6753 0.103 Uiso 1 1 calc R
C13 C -0.1037(2) -0.1488(4) -0.79643(12) 0.0655(6) Uani 1 1 d .
H13A H -0.1222 -0.1686 -0.8476 0.098 Uiso 1 1 calc R
H13B H -0.0232 -0.2157 -0.7800 0.098 Uiso 1 1 calc R
H13C H -0.0781 -0.0373 -0.7895 0.098 Uiso 1 1 calc R
C14 C -0.3342(3) 0.2060(3) -0.59804(14) 0.0618(6) Uani 1 1 d .
H14A H -0.2690 0.2893 -0.6157 0.093 Uiso 1 1 calc R
H14B H -0.3792 0.2401 -0.5528 0.093 Uiso 1 1 calc R
H14C H -0.4101 0.1858 -0.6339 0.093 Uiso 1 1 calc R
C15 C -0.1126(3) 0.0882(3) -0.53649(12) 0.0600(5) Uani 1 1 d .
H15A H -0.0595 0.1795 -0.5557 0.090 Uiso 1 1 calc R
H15B H -0.0483 -0.0043 -0.5357 0.090 Uiso 1 1 calc R
H15C H -0.1457 0.1115 -0.4874 0.090 Uiso 1 1 calc R

loop_
_atom_site_aniso_label
_atom_site_aniso_U_11
_atom_site_aniso_U_22
_atom_site_aniso_U_33
_atom_site_aniso_U_23
_atom_site_aniso_U_13
_atom_site_aniso_U_12
O1 0.0580(8) 0.0632(9) 0.0366(6) 0.0084(5) -0.0010(6) 0.0012(7)
O2 0.0535(7) 0.0518(8) 0.0371(6) -0.0050(5) 0.0027(5) -0.0145(6)
O3 0.0552(7) 0.0369(7) 0.0578(8) 0.0083(5) -0.0150(6) -0.0008(6)
C1 0.0389(8) 0.0498(10) 0.0512(10) 0.0099(8) 0.0075(8) 0.0010(8)
C2 0.0579(11) 0.0559(12) 0.0587(11) -0.0027(9) 0.0230(9) 0.0017(10)
C3 0.0710(13) 0.0658(14) 0.0358(9) -0.0041(9) 0.0112(8) -0.0062(11)
C4 0.0503(9) 0.0418(9) 0.0295(7) 0.0025(6) -0.0046(7) -0.0016(8)
C5 0.0404(8) 0.0361(8) 0.0332(7) 0.0026(6) -0.0041(7) 0.0006(7)
C6 0.0349(7) 0.0353(8) 0.0403(8) 0.0014(6) 0.0000(7) 0.0000(7)
C7 0.0352(7) 0.0466(9) 0.0422(9) 0.0023(7) -0.0064(7) 0.0021(7)
C8 0.0444(8) 0.0415(9) 0.0321(8) -0.0041(6) -0.0054(7) -0.0020(8)
C9 0.0442(9) 0.0462(10) 0.0371(9) -0.0057(7) 0.0012(7) 0.0041(8)
C10 0.0356(7) 0.0467(10) 0.0380(8) -0.0014(7) -0.0053(7) 0.0038(7)
C11 0.0456(9) 0.0459(10) 0.0352(8) -0.0032(7) -0.0033(7) -0.0027(8)
C12 0.0371(9) 0.0831(17) 0.0850(16) 0.0222(13) 0.0066(9) 0.0021(10)
C13 0.0507(10) 0.0969(18) 0.0488(11) -0.0002(11) 0.0112(9) 0.0092(12)
C14 0.0642(12) 0.0455(11) 0.0759(14) 0.0082(10) 0.0084(11) 0.0028(10)
C15 0.0606(11) 0.0706(14) 0.0488(10) -0.0062(9) -0.0128(9) -0.0146(11)

loop_
_atom_type_symbol
_atom_type_description
_atom_type_scat_dispersion_real
_atom_type_scat_dispersion_imag
_atom_type_scat_source
C C 0.0181 0.0091 'International Tables Vol C Tables 4.2.6.8 and 6.1.1.4'
H H 0.0000 0.0000 'International Tables Vol C Tables 4.2.6.8 and 6.1.1.4'
O O 0.0492 0.0322 'International Tables Vol C Tables 4.2.6.8 and 6.1.1.4'

loop_
_geom_angle_atom_site_label_1
_geom_angle_atom_site_label_2
_geom_angle_atom_site_label_3
_geom_angle
C10 O2 C11 110.67(14)
C5 O3 H3A 107.3(18)
C6 C1 C12 114.40(16)
C6 C1 C2 107.87(15)
C12 C1 C2 113.28(18)
C6 C1 H1A 107.0
C12 C1 H1A 107.0
C2 C1 H1A 107.0
C1 C2 C3 111.83(17)
C1 C2 H2B 109.3
C3 C2 H2B 109.3
C1 C2 H2C 109.3
C3 C2 H2C 109.3
H2B C2 H2C 107.9
C2 C3 C4 115.36(15)
C2 C3 H3B 122.3
C4 C3 H3B 122.3
C3 C4 C5 114.18(15)
C3 C4 C11 118.91(17)
C5 C4 C11 104.52(13)
C3 C4 H4A 106.1
C5 C4 H4A 106.1
C11 C4 H4A 106.1
O3 C5 C6 110.23(14)
O3 C5 C10 110.48(14)
C6 C5 C10 113.63(13)
O3 C5 C4 109.77(14)
C6 C5 C4 111.40(14)
C10 C5 C4 100.99(14)
C7 C6 C1 124.10(15)
C7 C6 C5 121.53(15)
C1 C6 C5 114.27(14)
C6 C7 C8 123.39(15)
C6 C7 H7A 118.3
C8 C7 H7A 118.3
O1 C8 C7 120.49(16)
O1 C8 C9 122.22(16)
C7 C8 C9 117.17(14)
C8 C9 C10 109.55(13)
C8 C9 C13 113.67(16)
C10 C9 C13 113.50(15)
C8 C9 H9A 106.5
C10 C9 H9A 106.5
C13 C9 H9A 106.5
O2 C10 C9 109.13(15)
O2 C10 C5 105.75(13)
C9 C10 C5 114.90(14)
O2 C10 H10A 109.0
C9 C10 H10A 109.0
C5 C10 H10A 109.0
O2 C11 C14 105.49(15)
O2 C11 C15 108.47(16)
C14 C11 C15 110.17(19)
O2 C11 C4 105.11(14)
C14 C11 C4 116.47(17)
C15 C11 C4 110.62(16)
C1 C12 H12A 109.5
C1 C12 H12B 109.5
H12A C12 H12B 109.5
C1 C12 H12C 109.5
H12A C12 H12C 109.5
H12B C12 H12C 109.5
C9 C13 H13A 109.5
C9 C13 H13B 109.5
H13A C13 H13B 109.5
C9 C13 H13C 109.5
H13A C13 H13C 109.5
H13B C13 H13C 109.5
C11 C14 H14A 109.5
C11 C14 H14B 109.5
H14A C14 H14B 109.5
C11 C14 H14C 109.5
H14A C14 H14C 109.5
H14B C14 H14C 109.5
C11 C15 H15A 109.5
C11 C15 H15B 109.5
H15A C15 H15B 109.5
C11 C15 H15C 109.5
H15A C15 H15C 109.5
H15B C15 H15C 109.5

loop_
_geom_bond_atom_site_label_1
_geom_bond_atom_site_label_2
_geom_bond_distance
O1 C8 1.224(2)
O2 C10 1.412(3)
O2 C11 1.456(2)
O3 C5 1.427(2)
O3 H3A 0.960(17)
C1 C6 1.510(2)
C1 C12 1.518(3)
C1 C2 1.524(3)
C1 H1A 0.9800
C2 C3 1.528(3)
C2 H2B 0.9700
C2 H2C 0.9700
C3 C4 1.535(3)
C3 H3B 0.9300
C4 C5 1.538(2)
C4 C11 1.545(3)
C4 H4A 0.9800
C5 C6 1.512(2)
C5 C10 1.532(2)
C6 C7 1.333(3)
C7 C8 1.468(2)
C7 H7A 0.9300
C8 C9 1.502(2)
C9 C10 1.517(2)
C9 C13 1.524(3)
C9 H9A 0.9800
C10 H10A 0.9800
C11 C14 1.513(3)
C11 C15 1.520(3)
C12 H12A 0.9600
C12 H12B 0.9600
C12 H12C 0.9600
C13 H13A 0.9600
C13 H13B 0.9600
C13 H13C 0.9600
C14 H14A 0.9600
C14 H14B 0.9600
C14 H14C 0.9600
C15 H15A 0.9600
C15 H15B 0.9600
C15 H15C 0.9600
